data_9004557
loop_
_publ_author_name
'Perchiazzi, N.'
'McDonald, A. M.'
'Gault, R. A.'
'Johnsen, O.'
'Merlino, S.'

_publ_section_title
;
 The crystal structure of normandite and its crystal-chemical
 relationships with lavenite
;
_journal_name_full 'The Canadian Mineralogist'
_journal_page_first 641
_journal_page_last 648
_journal_paper_doi 10.2113/gscanmin.38.3.641
_journal_volume 38
_journal_year 2000
_chemical_compound_source 'Amdrup Fjord'
_chemical_formula_sum 'Ca0.83 F Mn Na1.17 O8 Si2 Ti0.612 Zr0.388'
_chemical_name_mineral Normandite
_space_group_IT_number 14
_symmetry_space_group_name_Hall '-P 2yab'
_symmetry_space_group_name_H-M 'P 1 21/a 1'
_cell_angle_alpha 90
_cell_angle_beta 108.08
_cell_angle_gamma 90
_cell_formula_units_Z 4
_cell_length_a 10.798
_cell_length_b 9.835
_cell_length_c 7.090
_cell_volume 715.769
_database_code_amcsd 0005649
_exptl_crystal_density_diffrn 3.554
_cod_original_formula_sum '(Ti.612 Zr.388) Mn (Ca.83 Na1.17) Si2 O8 F'
_cod_database_code 9004557

loop_
_space_group_symop_operation_xyz
x,y,z
1/2+x,1/2-y,z
1/2-x,1/2+y,-z
-x,-y,-z

loop_
_atom_site_label
_atom_site_fract_x
_atom_site_fract_y
_atom_site_fract_z
_atom_site_occupancy
_atom_site_U_iso_or_equiv
Ti 0.28825 0.10359 0.02313 0.61200 0.01190
Zr 0.28825 0.10359 0.02313 0.38800 0.01190
Mn 0.43743 0.36943 0.85858 1.00000 0.01390
Ca1 0.30224 0.10885 0.52550 0.66000 0.01580
Na1 0.30224 0.10885 0.52550 0.34000 0.01580
Na2 0.42560 0.37860 0.33980 0.83000 0.02060
Ca2 0.42560 0.37860 0.33980 0.17000 0.02060
Si1 0.62168 0.16485 0.21360 1.00000 0.01070
Si2 0.62051 0.16633 0.67050 1.00000 0.01060
O1 0.63970 0.16280 0.45080 1.00000 0.02460
O2 0.74110 0.26270 0.20500 1.00000 0.01560
O3 0.74800 0.25120 0.80200 1.00000 0.01660
O4 0.65370 0.01110 0.16330 1.00000 0.01770
O5 0.63000 0.00880 0.74000 1.00000 0.01860
O6 0.47840 0.22090 0.09590 1.00000 0.01450
O7 0.48520 0.23920 0.65380 1.00000 0.01720
O8 0.62350 0.47550 0.95770 1.00000 0.01790
F 0.38810 0.50500 0.59980 1.00000 0.02260

loop_
_cod_changelog_entry_id
_cod_changelog_entry_author
_cod_changelog_entry_date
_cod_changelog_entry_text
1
;cod-tools version 3.10.1
Id: cif_fix_AMCSD_atom_labels 10224 2024-08-07 11:09:31Z saulius
;
2024-08-07T19:39:11+03:00
;Changed the following '_atom_site_label' values:
the first duplicated label 'Na'  converted to 'Na1'
duplicated label 'Na' at index 5 converted to 'Na2'
the first duplicated label 'Ca'  converted to 'Ca1'
duplicated label 'Ca' at index 6 converted to 'Ca2'
;

loop_
_cod_related_entry_id
_cod_related_entry_database
_cod_related_entry_code
1 AMCSD 0005649
